data_2242230
loop_
_publ_author_name
'Forsyth, Craig M.'
'Francis, Craig L.'

_publ_section_title
;
 Crystal structures of two
 2,3-diethylnaphtho[2,3-<i>g</i>]quinoxaline-6,11-dione derivatives
;
_journal_coeditor_code ZS2382
_journal_issue 8
_journal_name_full 'Acta Crystallographica Section E'
_journal_page_first 1125
_journal_page_last 1129
_journal_paper_doi 10.1107/S2056989017009641
_journal_volume 73
_journal_year 2017
_chemical_formula_iupac 'C20 H16 N2 O4'
_chemical_formula_moiety 'C20 H16 N2 O4 [+ solvent]'
_chemical_formula_sum 'C20 H16 N2 O4'
_chemical_formula_weight 348.35
_chemical_melting_point_gt 507
_chemical_melting_point_lt 509
_chemical_name_common
;
2,3-Diethyl-5,12-dihydroxynaphtho[2,3-<i>g</i>]quinoxaline-6,11-dione
;
_chemical_name_systematic
;
2,3-Diethyl-5,12-dihydroxynaphtho[2,3-<i>g</i>]quinoxaline-6,11-dione
;
_space_group_crystal_system tetragonal
_space_group_IT_number 85
_space_group_name_Hall '-P 4a'
_space_group_name_H-M_alt 'P 4/n'
_symmetry_space_group_name_Hall '-P 4a'
_symmetry_space_group_name_H-M 'P 4/n :2'
_atom_sites_solution_hydrogens mixed
_audit_creation_method SHELXL-2016/6
_cell_angle_alpha 90
_cell_angle_beta 90
_cell_angle_gamma 90
_cell_formula_units_Z 8
_cell_length_a 28.2529(11)
_cell_length_b 28.2529(11)
_cell_length_c 4.2504(3)
_cell_measurement_reflns_used 2972
_cell_measurement_temperature 123(2)
_cell_measurement_theta_max 66.8630
_cell_measurement_theta_min 4.3950
_cell_volume 3392.8(3)
_computing_cell_refinement
;
CrysAlis PRO (Rigaku OD, 2015)
;
_computing_data_collection
;
CrysAlis PRO (Rigaku OD, 2015)
;
_computing_data_reduction
;
CrysAlis PRO (Rigaku OD, 2015)
;
_computing_molecular_graphics
;
X-SEED (Barbour, 2001)
;
_computing_publication_material
;
publCIF (Westrip, 2010)
;
_computing_structure_refinement
;
SHELXL2016 (Sheldrick, 2015b)
;
_computing_structure_solution
;
SHELXT (Sheldrick, 2015a)
;
_diffrn_ambient_temperature 123(2)
_diffrn_detector_area_resol_mean 10.3389
_diffrn_measured_fraction_theta_full 0.998
_diffrn_measured_fraction_theta_max 0.998
_diffrn_measurement_device_type 'Oxford Gemini Ultra CCD'
_diffrn_measurement_method '\w scans'
_diffrn_radiation_type CuK\a
_diffrn_radiation_wavelength 1.54184
_diffrn_reflns_av_R_equivalents 0.0275
_diffrn_reflns_limit_h_max 32
_diffrn_reflns_limit_h_min -32
_diffrn_reflns_limit_k_max 33
_diffrn_reflns_limit_k_min -30
_diffrn_reflns_limit_l_max 5
_diffrn_reflns_limit_l_min -4
_diffrn_reflns_number 10284
_diffrn_reflns_theta_full 66.738
_diffrn_reflns_theta_max 66.738
_diffrn_reflns_theta_min 4.950
_exptl_absorpt_coefficient_mu 0.795
_exptl_absorpt_correction_T_max 1.000
_exptl_absorpt_correction_T_min 0.857
_exptl_absorpt_correction_type multi-scan
_exptl_absorpt_process_details
;
(CrysAlis PRO; Rigaku OD, 2015)
;
_exptl_crystal_colour orange
_exptl_crystal_density_diffrn 1.364
_exptl_crystal_density_method 'not measured'
_exptl_crystal_description needle
_exptl_crystal_F_000 1456
_exptl_crystal_size_max 0.25
_exptl_crystal_size_mid 0.04
_exptl_crystal_size_min 0.04
_refine_diff_density_max 0.163
_refine_diff_density_min -0.188
_refine_ls_extinction_method none
_refine_ls_goodness_of_fit_ref 1.034
_refine_ls_hydrogen_treatment mixed
_refine_ls_matrix_type full
_refine_ls_number_parameters 243
_refine_ls_number_reflns 2986
_refine_ls_number_restraints 0
_refine_ls_restrained_S_all 1.034
_refine_ls_R_factor_all 0.0504
_refine_ls_R_factor_gt 0.0381
_refine_ls_shift/su_max 0.001
_refine_ls_shift/su_mean 0.000
_refine_ls_structure_factor_coef Fsqd
_refine_ls_weighting_details 'w=1/[\s^2^(Fo^2^)+(0.0477P)^2^+1.2563P] where P=(Fo^2^+2Fc^2^)/3'
_refine_ls_weighting_scheme calc
_refine_ls_wR_factor_gt 0.0947
_refine_ls_wR_factor_ref 0.1049
_reflns_number_gt 2391
_reflns_number_total 2986
_reflns_threshold_expression 'I > 2\s(I)'
_cod_data_source_file zs2382sup1.cif
_cod_data_source_block II
_cod_original_cell_volume 3392.8(4)
_cod_database_code 2242230
_shelx_space_group_comment
;
The symmetry employed for this shelxl refinement is uniquely defined
by the following loop, which should always be used as a source of
symmetry information in preference to the above space-group names.
They are only intended as comments.
;

loop_
_space_group_symop_operation_xyz
'x, y, z'
'-y+1/2, x, z'
'-x+1/2, -y+1/2, z'
'y, -x+1/2, z'
'-x, -y, -z'
'y-1/2, -x, -z'
'x-1/2, y-1/2, -z'
'-y, x-1/2, -z'

loop_
_atom_site_type_symbol
_atom_site_label
_atom_site_fract_x
_atom_site_fract_y
_atom_site_fract_z
_atom_site_U_iso_or_equiv
_atom_site_adp_type
_atom_site_calc_flag
_atom_site_occupancy
O O1 0.67025(4) 0.54392(4) 0.1718(3) 0.0328(3) Uani d 1
O O2 0.72757(4) 0.59355(4) 0.4871(3) 0.0390(3) Uani d 1
O O3 0.81968(4) 0.43226(4) -0.2039(3) 0.0378(3) Uani d 1
O O4 0.87451(4) 0.48403(4) 0.1138(3) 0.0379(3) Uani d 1
N N1 0.65539(4) 0.47227(4) -0.2404(3) 0.0290(3) Uani d 1
N N2 0.73105(4) 0.41228(4) -0.4052(3) 0.0301(3) Uani d 1
C C1 0.69990(5) 0.47958(5) -0.1266(4) 0.0266(3) Uani d 1
C C2 0.70777(5) 0.51838(5) 0.0856(4) 0.0273(3) Uani d 1
C C3 0.75334(5) 0.52791(5) 0.1904(4) 0.0272(3) Uani d 1
C C4 0.76120(5) 0.56822(5) 0.3970(4) 0.0300(4) Uani d 1
C C5 0.81005(5) 0.57931(6) 0.4958(4) 0.0307(4) Uani d 1
C C6 0.81855(6) 0.61881(6) 0.6840(4) 0.0368(4) Uani d 1
H H6 0.792925 0.638278 0.748691 0.044 Uiso calc 1
C C7 0.86416(6) 0.62974(6) 0.7769(4) 0.0397(4) Uani d 1
H H7 0.869763 0.656889 0.903442 0.048 Uiso calc 1
C C8 0.90185(6) 0.60122(6) 0.6862(4) 0.0391(4) Uani d 1
H H8 0.933073 0.608708 0.752457 0.047 Uiso calc 1
C C9 0.89390(6) 0.56199(6) 0.4997(4) 0.0357(4) Uani d 1
H H9 0.919743 0.542627 0.437336 0.043 Uiso calc 1
C C10 0.84809(6) 0.55063(6) 0.4023(4) 0.0312(4) Uani d 1
C C11 0.84036(5) 0.50917(5) 0.1971(4) 0.0307(4) Uani d 1
C C12 0.79233(5) 0.49866(5) 0.0926(4) 0.0273(3) Uani d 1
C C13 0.78477(5) 0.46048(5) -0.1055(4) 0.0287(3) Uani d 1
C C14 0.73774(5) 0.45040(5) -0.2159(4) 0.0276(3) Uani d 1
C C15 0.68771(5) 0.40428(5) -0.5072(4) 0.0301(4) Uani d 1
C C16 0.64927(5) 0.43592(5) -0.4317(4) 0.0295(4) Uani d 1
C C17 0.67933(6) 0.36048(6) -0.7008(4) 0.0357(4) Uani d 1
H H17A 0.665387 0.369903 -0.905126 0.043 Uiso calc 1
H H17B 0.655945 0.340279 -0.591035 0.043 Uiso calc 1
C C18 0.72365(6) 0.33147(6) -0.7628(5) 0.0415(4) Uani d 1
H H18A 0.715472 0.303671 -0.889563 0.062 Uiso calc 1
H H18B 0.746756 0.350852 -0.876749 0.062 Uiso calc 1
H H18C 0.737301 0.321187 -0.562219 0.062 Uiso calc 1
C C19 0.60067(6) 0.42782(6) -0.5658(4) 0.0344(4) Uani d 1
H H19A 0.586627 0.399785 -0.461847 0.041 Uiso calc 1
H H19B 0.603839 0.420419 -0.792472 0.041 Uiso calc 1
C C20 0.56686(6) 0.46916(7) -0.5296(5) 0.0447(5) Uani d 1
H H20A 0.536206 0.460944 -0.622739 0.067 Uiso calc 1
H H20B 0.562632 0.476279 -0.305694 0.067 Uiso calc 1
H H20C 0.579878 0.496953 -0.636958 0.067 Uiso calc 1
H H1 0.6842(9) 0.5668(9) 0.314(6) 0.073(7) Uiso d 1
H H3 0.8478(9) 0.4458(9) -0.091(6) 0.072(7) Uiso d 1

loop_
_atom_site_aniso_label
_atom_site_aniso_U_11
_atom_site_aniso_U_22
_atom_site_aniso_U_33
_atom_site_aniso_U_12
_atom_site_aniso_U_13
_atom_site_aniso_U_23
O1 0.0264(6) 0.0316(6) 0.0405(6) 0.0052(5) 0.0000(5) -0.0013(5)
O2 0.0321(6) 0.0370(6) 0.0479(7) 0.0048(5) -0.0002(5) -0.0077(5)
O3 0.0261(6) 0.0361(6) 0.0511(7) 0.0051(5) 0.0015(5) -0.0069(6)
O4 0.0251(6) 0.0375(6) 0.0511(7) 0.0029(5) 0.0002(5) -0.0003(5)
N1 0.0264(7) 0.0281(7) 0.0326(7) -0.0013(5) 0.0009(5) 0.0055(6)
N2 0.0288(7) 0.0292(7) 0.0323(7) -0.0012(5) 0.0018(6) 0.0029(6)
C1 0.0245(7) 0.0262(7) 0.0291(8) -0.0006(6) 0.0011(6) 0.0073(6)
C2 0.0257(8) 0.0253(7) 0.0308(8) 0.0030(6) 0.0033(6) 0.0065(6)
C3 0.0263(8) 0.0259(7) 0.0296(8) 0.0007(6) 0.0021(6) 0.0069(6)
C4 0.0311(8) 0.0281(8) 0.0309(8) 0.0006(7) 0.0011(7) 0.0052(7)
C5 0.0305(8) 0.0299(8) 0.0315(8) -0.0033(6) -0.0008(7) 0.0060(7)
C6 0.0381(9) 0.0332(8) 0.0390(9) -0.0023(7) 0.0004(7) 0.0018(7)
C7 0.0426(10) 0.0362(9) 0.0403(10) -0.0083(7) -0.0037(8) 0.0007(8)
C8 0.0341(9) 0.0406(9) 0.0424(10) -0.0086(7) -0.0045(8) 0.0062(8)
C9 0.0304(8) 0.0366(9) 0.0401(10) -0.0031(7) -0.0019(7) 0.0068(8)
C10 0.0295(8) 0.0309(8) 0.0333(9) -0.0037(7) 0.0000(7) 0.0075(7)
C11 0.0280(8) 0.0294(8) 0.0347(9) 0.0001(6) 0.0012(7) 0.0066(7)
C12 0.0243(7) 0.0265(7) 0.0312(8) 0.0006(6) 0.0014(6) 0.0070(6)
C13 0.0249(7) 0.0277(8) 0.0334(8) 0.0023(6) 0.0029(6) 0.0054(7)
C14 0.0278(8) 0.0258(7) 0.0292(8) 0.0004(6) 0.0028(6) 0.0055(6)
C15 0.0311(8) 0.0294(8) 0.0299(8) -0.0011(6) 0.0020(7) 0.0051(6)
C16 0.0293(8) 0.0277(8) 0.0317(8) -0.0023(6) 0.0018(6) 0.0053(7)
C17 0.0350(9) 0.0345(9) 0.0377(9) -0.0014(7) -0.0016(7) -0.0014(7)
C18 0.0426(10) 0.0349(9) 0.0470(11) 0.0005(8) -0.0002(8) -0.0077(8)
C19 0.0284(8) 0.0358(9) 0.0389(9) -0.0039(7) -0.0008(7) 0.0011(7)
C20 0.0308(9) 0.0432(10) 0.0602(12) 0.0003(8) -0.0079(8) -0.0035(9)

loop_
_atom_type_symbol
_atom_type_description
_atom_type_scat_dispersion_real
_atom_type_scat_dispersion_imag
_atom_type_scat_source
C C 0.0181 0.0091 'International Tables Vol C Tables 4.2.6.8 and 6.1.1.4'
H H 0.0000 0.0000 'International Tables Vol C Tables 4.2.6.8 and 6.1.1.4'
N N 0.0311 0.0180 'International Tables Vol C Tables 4.2.6.8 and 6.1.1.4'
O O 0.0492 0.0322 'International Tables Vol C Tables 4.2.6.8 and 6.1.1.4'

loop_
_geom_angle_atom_site_label_1
_geom_angle_atom_site_label_2
_geom_angle_atom_site_label_3
_geom_angle
C2 O1 H1 102.1(14)
C13 O3 H3 102.0(14)
C16 N1 C1 117.19(13)
C15 N2 C14 117.39(14)
N1 C1 C14 121.20(14)
N1 C1 C2 118.75(13)
C14 C1 C2 120.04(13)
O1 C2 C3 122.97(14)
O1 C2 C1 117.53(13)
C3 C2 C1 119.50(14)
C2 C3 C12 120.41(14)
C2 C3 C4 119.12(14)
C12 C3 C4 120.46(13)
O2 C4 C3 121.14(14)
O2 C4 C5 120.14(14)
C3 C4 C5 118.71(14)
C6 C5 C10 119.52(15)
C6 C5 C4 119.61(15)
C10 C5 C4 120.86(14)
C7 C6 C5 120.23(16)
C7 C6 H6 119.9
C5 C6 H6 119.9
C6 C7 C8 120.34(17)
C6 C7 H7 119.8
C8 C7 H7 119.8
C9 C8 C7 120.01(16)
C9 C8 H8 120.0
C7 C8 H8 120.0
C8 C9 C10 120.35(16)
C8 C9 H9 119.8
C10 C9 H9 119.8
C9 C10 C5 119.56(15)
C9 C10 C11 119.64(15)
C5 C10 C11 120.79(14)
O4 C11 C12 121.09(15)
O4 C11 C10 120.28(14)
C12 C11 C10 118.62(14)
C13 C12 C3 120.32(13)
C13 C12 C11 119.16(14)
C3 C12 C11 120.51(14)
O3 C13 C12 122.78(14)
O3 C13 C14 117.52(14)
C12 C13 C14 119.69(14)
N2 C14 C1 121.37(14)
N2 C14 C13 118.65(13)
C1 C14 C13 119.98(14)
N2 C15 C16 121.32(15)
N2 C15 C17 117.81(14)
C16 C15 C17 120.86(14)
N1 C16 C15 121.34(14)
N1 C16 C19 118.09(14)
C15 C16 C19 120.56(14)
C15 C17 C18 114.13(14)
C15 C17 H17A 108.7
C18 C17 H17A 108.7
C15 C17 H17B 108.7
C18 C17 H17B 108.7
H17A C17 H17B 107.6
C17 C18 H18A 109.5
C17 C18 H18B 109.5
H18A C18 H18B 109.5
C17 C18 H18C 109.5
H18A C18 H18C 109.5
H18B C18 H18C 109.5
C16 C19 C20 114.80(14)
C16 C19 H19A 108.6
C20 C19 H19A 108.6
C16 C19 H19B 108.6
C20 C19 H19B 108.6
H19A C19 H19B 107.5
C19 C20 H20A 109.5
C19 C20 H20B 109.5
H20A C20 H20B 109.5
C19 C20 H20C 109.5
H20A C20 H20C 109.5
H20B C20 H20C 109.5

loop_
_geom_bond_atom_site_label_1
_geom_bond_atom_site_label_2
_geom_bond_distance
O1 C2 1.3333(18)
O1 H1 0.97(3)
O2 C4 1.2495(19)
O3 C13 1.3354(19)
O3 H3 1.00(3)
O4 C11 1.2493(19)
N1 C16 1.321(2)
N1 C1 1.363(2)
N2 C15 1.318(2)
N2 C14 1.358(2)
C1 C14 1.402(2)
C1 C2 1.437(2)
C2 C3 1.389(2)
C3 C12 1.438(2)
C3 C4 1.455(2)
C4 C5 1.476(2)
C5 C6 1.394(2)
C5 C10 1.403(2)
C6 C7 1.383(2)
C6 H6 0.9500
C7 C8 1.390(3)
C7 H7 0.9500
C8 C9 1.381(3)
C8 H8 0.9500
C9 C10 1.396(2)
C9 H9 0.9500
C10 C11 1.477(2)
C11 C12 1.458(2)
C12 C13 1.385(2)
C13 C14 1.438(2)
C15 C16 1.443(2)
C15 C17 1.505(2)
C16 C19 1.504(2)
C17 C18 1.519(2)
C17 H17A 0.9900
C17 H17B 0.9900
C18 H18A 0.9800
C18 H18B 0.9800
C18 H18C 0.9800
C19 C20 1.517(2)
C19 H19A 0.9900
C19 H19B 0.9900
C20 H20A 0.9800
C20 H20B 0.9800
C20 H20C 0.9800

loop_
_geom_hbond_atom_site_label_D
_geom_hbond_atom_site_label_H
_geom_hbond_atom_site_label_A
_geom_hbond_site_symmetry_A
_geom_hbond_distance_DH
_geom_hbond_distance_HA
_geom_hbond_distance_DA
_geom_hbond_angle_DHA
O1 H1 O2 . 0.97(3) 1.62(3) 2.5270(16) 155(2)
O3 H3 O4 . 1.00(3) 1.58(3) 2.5225(17) 154(2)
C8 H8 O1 2_656 0.95 2.57 3.227(2) 126.2
C19 H19A O4 8_655 0.99 2.59 3.418(2) 141.8

loop_
_geom_torsion_atom_site_label_1
_geom_torsion_atom_site_label_2
_geom_torsion_atom_site_label_3
_geom_torsion_atom_site_label_4
_geom_torsion
N2 C15 C17 C18 -1.9(2)
N1 C16 C19 C20 14.3(2)

_cod_database_fobs_code 2242230
